data_1503192
loop_
_publ_author_name
'Sakamoto, Masami'
'Yagishita, Fumitoshi'
'Kanehiro, Masayuki'
'Kasashima, Yoshio'
'Mino, Takashi'
'Fujita, Tsutomu'

_publ_section_title
;
 Exclusive photodimerization reactions of chromone-2-carboxylic esters
 depending on reaction media.
;
_journal_issue 20
_journal_name_full 'Organic letters'
_journal_page_first 4435
_journal_page_last 4437
_journal_paper_doi 10.1021/ol101734k
_journal_volume 12
_journal_year 2010
_chemical_formula_sum 'C12 H10 O4'
_chemical_formula_weight 218.20
_chemical_name_systematic
;

 ?

;
_space_group_IT_number 14
_symmetry_cell_setting monoclinic
_symmetry_space_group_name_Hall '-P 2yn'
_symmetry_space_group_name_H-M 'P 1 21/n 1'
_atom_sites_solution_hydrogens geom
_atom_sites_solution_primary direct
_atom_sites_solution_secondary difmap
_audit_creation_method SHELXL-97
_cell_angle_alpha 90.00
_cell_angle_beta 94.848(2)
_cell_angle_gamma 90.00
_cell_formula_units_Z 4
_cell_length_a 4.6951(8)
_cell_length_b 9.7328(16)
_cell_length_c 22.307(4)
_cell_measurement_reflns_used 1576
_cell_measurement_temperature 173
_cell_measurement_theta_max 25.06
_cell_measurement_theta_min 2.28
_cell_volume 1015.7(3)
_computing_cell_refinement 'Bruker SAINT'
_computing_data_collection 'Bruker APEX2'
_computing_data_reduction 'Bruker SAINT'
_computing_molecular_graphics 'Bruker SHELXTL'
_computing_publication_material 'Bruker SHELXTL'
_computing_structure_refinement 'SHELXL-97 (Sheldrick, 1997)'
_computing_structure_solution 'SHELXS-97 (Sheldrick, 1990)'
_diffrn_ambient_temperature 173
_diffrn_detector_area_resol_mean 8.333
_diffrn_measured_fraction_theta_full 0.996
_diffrn_measured_fraction_theta_max 0.996
_diffrn_measurement_device_type 'Bruker APEX-II CCD'
_diffrn_measurement_method '\f and \w scans'
_diffrn_radiation_monochromator graphite
_diffrn_radiation_source 'fine-focus sealed tube'
_diffrn_radiation_type MoK\a
_diffrn_radiation_wavelength 0.71073
_diffrn_reflns_av_R_equivalents 0.0274
_diffrn_reflns_av_sigmaI/netI 0.0370
_diffrn_reflns_limit_h_max 5
_diffrn_reflns_limit_h_min -5
_diffrn_reflns_limit_k_max 11
_diffrn_reflns_limit_k_min -11
_diffrn_reflns_limit_l_max 17
_diffrn_reflns_limit_l_min -26
_diffrn_reflns_number 4522
_diffrn_reflns_theta_full 25.00
_diffrn_reflns_theta_max 25.10
_diffrn_reflns_theta_min 1.83
_diffrn_standards_decay_% 0
_diffrn_standards_number 0
_exptl_absorpt_coefficient_mu 0.108
_exptl_absorpt_correction_T_max 0.9787
_exptl_absorpt_correction_T_min 0.9787
_exptl_absorpt_correction_type empirical
_exptl_absorpt_process_details 'SADABS Sheldrick 1997'
_exptl_crystal_colour colourless
_exptl_crystal_density_diffrn 1.427
_exptl_crystal_density_method 'not measured'
_exptl_crystal_description prismatic
_exptl_crystal_F_000 456
_exptl_crystal_size_max 0.20
_exptl_crystal_size_mid 0.20
_exptl_crystal_size_min 0.20
_refine_diff_density_max 0.190
_refine_diff_density_min -0.233
_refine_diff_density_rms 0.048
_refine_ls_extinction_method none
_refine_ls_goodness_of_fit_ref 0.999
_refine_ls_hydrogen_treatment constr
_refine_ls_matrix_type full
_refine_ls_number_parameters 146
_refine_ls_number_reflns 1807
_refine_ls_number_restraints 0
_refine_ls_restrained_S_all 0.999
_refine_ls_R_factor_all 0.0579
_refine_ls_R_factor_gt 0.0411
_refine_ls_shift/su_max 0.000
_refine_ls_shift/su_mean 0.000
_refine_ls_structure_factor_coef Fsqd
_refine_ls_weighting_details 'calc w=1/[\s^2^(Fo^2^)+(0.0756P)^2^+0.0330P] where P=(Fo^2^+2Fc^2^)/3'
_refine_ls_weighting_scheme calc
_refine_ls_wR_factor_gt 0.1110
_refine_ls_wR_factor_ref 0.1215
_reflns_number_gt 1331
_reflns_number_total 1807
_reflns_threshold_expression >2sigma(I)
_cod_data_source_file ol101734k_si_002.cif
_cod_data_source_block saka176_a_p21n
_cod_depositor_comments
;
The following automatic conversions were performed:

'_symmetry_cell_setting' value 'Monoclinic' changed to 'monoclinic'
according to /home/saulius/struct/CIF-dictionaries/cif_core.dic
dictionary named 'cif_core.dic' version 2.4.2 from 2011-04-26.

Automatic conversion script
Id: cif_fix_values 1715 2011-07-08 13:25:40Z adriana 
;
_cod_original_sg_symbol_H-M P2(1)/n
_cod_database_code 1503192

loop_
_symmetry_equiv_pos_as_xyz
'x, y, z'
'-x+1/2, y+1/2, -z+1/2'
'-x, -y, -z'
'x-1/2, -y-1/2, z-1/2'

loop_
_atom_site_label
_atom_site_type_symbol
_atom_site_fract_x
_atom_site_fract_y
_atom_site_fract_z
_atom_site_U_iso_or_equiv
_atom_site_adp_type
_atom_site_occupancy
_atom_site_symmetry_multiplicity
_atom_site_calc_flag
_atom_site_refinement_flags
C1 C 0.5387(3) 0.66096(16) 0.08720(6) 0.0314(4) Uani 1 1 d .
C2 C 0.3268(3) 0.58168(16) 0.06321(7) 0.0331(4) Uani 1 1 d .
H2 H 0.2650 0.5910 0.0217 0.040 Uiso 1 1 calc R
C3 C 0.1891(3) 0.48155(16) 0.09936(7) 0.0339(4) Uani 1 1 d .
C4 C 0.3127(3) 0.47272(16) 0.16224(7) 0.0319(4) Uani 1 1 d .
C5 C 0.2137(4) 0.37748(17) 0.20278(8) 0.0388(4) Uani 1 1 d .
H5 H 0.0626 0.3166 0.1899 0.047 Uiso 1 1 calc R
C6 C 0.3342(4) 0.37177(18) 0.26104(8) 0.0420(4) Uani 1 1 d .
H6 H 0.2670 0.3066 0.2882 0.050 Uiso 1 1 calc R
C7 C 0.5538(4) 0.46089(19) 0.28025(7) 0.0420(5) Uani 1 1 d .
H7 H 0.6351 0.4564 0.3207 0.050 Uiso 1 1 calc R
C8 C 0.6554(4) 0.55573(17) 0.24160(7) 0.0381(4) Uani 1 1 d .
H8 H 0.8047 0.6172 0.2550 0.046 Uiso 1 1 calc R
C9 C 0.5347(3) 0.55955(16) 0.18248(6) 0.0321(4) Uani 1 1 d .
C10 C 0.6945(3) 0.76726(16) 0.05451(7) 0.0336(4) Uani 1 1 d .
C11 C 0.7271(4) 0.87534(18) -0.03963(7) 0.0414(4) Uani 1 1 d .
H11A H 0.9209 0.8410 -0.0459 0.050 Uiso 1 1 calc R
H11B H 0.7453 0.9668 -0.0203 0.050 Uiso 1 1 calc R
C12 C 0.5495(4) 0.88473(19) -0.09834(8) 0.0484(5) Uani 1 1 d .
H12A H 0.5289 0.7931 -0.1164 0.073 Uiso 1 1 calc R
H12B H 0.6429 0.9460 -0.1255 0.073 Uiso 1 1 calc R
H12C H 0.3603 0.9212 -0.0916 0.073 Uiso 1 1 calc R
O1 O 0.6467(2) 0.65521(11) 0.14566(4) 0.0357(3) Uani 1 1 d .
O2 O -0.0145(2) 0.41029(13) 0.07981(5) 0.0445(4) Uani 1 1 d .
O3 O 0.8938(2) 0.83218(13) 0.07701(5) 0.0439(4) Uani 1 1 d .
O4 O 0.5818(2) 0.78019(12) -0.00197(5) 0.0401(3) Uani 1 1 d .

loop_
_atom_site_aniso_label
_atom_site_aniso_U_11
_atom_site_aniso_U_22
_atom_site_aniso_U_33
_atom_site_aniso_U_23
_atom_site_aniso_U_13
_atom_site_aniso_U_12
C1 0.0435(9) 0.0316(9) 0.0188(8) -0.0011(6) 0.0016(7) 0.0096(7)
C2 0.0437(9) 0.0353(9) 0.0197(8) -0.0018(7) -0.0005(7) 0.0081(7)
C3 0.0407(9) 0.0349(9) 0.0253(8) -0.0049(7) -0.0011(7) 0.0081(7)
C4 0.0398(9) 0.0312(9) 0.0248(8) -0.0021(7) 0.0029(7) 0.0078(7)
C5 0.0468(9) 0.0382(10) 0.0315(9) -0.0004(7) 0.0047(8) 0.0013(7)
C6 0.0551(11) 0.0409(10) 0.0312(9) 0.0069(7) 0.0100(8) 0.0038(8)
C7 0.0573(11) 0.0468(10) 0.0216(9) 0.0002(7) 0.0016(8) 0.0069(8)
C8 0.0505(10) 0.0389(10) 0.0243(9) -0.0041(7) -0.0010(7) 0.0022(8)
C9 0.0453(9) 0.0286(9) 0.0226(8) -0.0002(6) 0.0042(7) 0.0083(7)
C10 0.0437(9) 0.0327(9) 0.0243(8) -0.0022(7) 0.0029(7) 0.0081(7)
C11 0.0532(10) 0.0404(10) 0.0322(10) 0.0070(7) 0.0120(8) -0.0007(8)
C12 0.0673(12) 0.0505(12) 0.0288(10) 0.0087(8) 0.0116(9) 0.0085(9)
O1 0.0526(7) 0.0337(6) 0.0202(6) -0.0011(5) -0.0005(5) -0.0013(5)
O2 0.0499(7) 0.0485(7) 0.0335(7) -0.0018(5) -0.0050(6) -0.0053(6)
O3 0.0559(8) 0.0430(7) 0.0325(7) -0.0016(5) 0.0015(6) -0.0057(6)
O4 0.0535(7) 0.0441(7) 0.0226(6) 0.0052(5) 0.0021(5) -0.0026(5)

loop_
_atom_type_symbol
_atom_type_description
_atom_type_scat_dispersion_real
_atom_type_scat_dispersion_imag
_atom_type_scat_source
C C 0.0033 0.0016 'International Tables Vol C Tables 4.2.6.8 and 6.1.1.4'
H H 0.0000 0.0000 'International Tables Vol C Tables 4.2.6.8 and 6.1.1.4'
O O 0.0106 0.0060 'International Tables Vol C Tables 4.2.6.8 and 6.1.1.4'

loop_
_geom_angle_atom_site_label_1
_geom_angle_atom_site_label_2
_geom_angle_atom_site_label_3
_geom_angle
C2 C1 O1 124.44(15)
C2 C1 C10 125.75(14)
O1 C1 C10 109.81(13)
C1 C2 C3 121.16(14)
C1 C2 H2 119.4
C3 C2 H2 119.4
O2 C3 C2 123.42(14)
O2 C3 C4 122.39(15)
C2 C3 C4 114.19(13)
C9 C4 C5 118.29(14)
C9 C4 C3 119.91(15)
C5 C4 C3 121.80(14)
C6 C5 C4 120.30(15)
C6 C5 H5 119.9
C4 C5 H5 119.9
C5 C6 C7 120.19(16)
C5 C6 H6 119.9
C7 C6 H6 119.9
C8 C7 C6 120.93(15)
C8 C7 H7 119.5
C6 C7 H7 119.5
C7 C8 C9 118.48(16)
C7 C8 H8 120.8
C9 C8 H8 120.8
O1 C9 C4 122.19(13)
O1 C9 C8 116.01(14)
C4 C9 C8 121.80(15)
O3 C10 O4 125.34(16)
O3 C10 C1 123.79(15)
O4 C10 C1 110.87(13)
O4 C11 C12 106.86(13)
O4 C11 H11A 110.3
C12 C11 H11A 110.3
O4 C11 H11B 110.3
C12 C11 H11B 110.3
H11A C11 H11B 108.6
C11 C12 H12A 109.5
C11 C12 H12B 109.5
H12A C12 H12B 109.5
C11 C12 H12C 109.5
H12A C12 H12C 109.5
H12B C12 H12C 109.5
C1 O1 C9 118.06(12)
C10 O4 C11 115.96(12)

loop_
_geom_bond_atom_site_label_1
_geom_bond_atom_site_label_2
_geom_bond_distance
C1 C2 1.335(2)
C1 O1 1.3598(17)
C1 C10 1.492(2)
C2 C3 1.451(2)
C2 H2 0.9500
C3 O2 1.2305(18)
C3 C4 1.475(2)
C4 C9 1.387(2)
C4 C5 1.401(2)
C5 C6 1.374(2)
C5 H5 0.9500
C6 C7 1.387(2)
C6 H6 0.9500
C7 C8 1.376(2)
C7 H7 0.9500
C8 C9 1.391(2)
C8 H8 0.9500
C9 O1 1.3752(19)
C10 O3 1.2031(18)
C10 O4 1.3305(18)
C11 O4 1.4580(19)
C11 C12 1.495(2)
C11 H11A 0.9900
C11 H11B 0.9900
C12 H12A 0.9800
C12 H12B 0.9800
C12 H12C 0.9800

loop_
_geom_torsion_atom_site_label_1
_geom_torsion_atom_site_label_2
_geom_torsion_atom_site_label_3
_geom_torsion_atom_site_label_4
_geom_torsion
O1 C1 C2 C3 0.9(2)
C10 C1 C2 C3 -179.77(14)
C1 C2 C3 O2 176.94(15)
C1 C2 C3 C4 -2.6(2)
O2 C3 C4 C9 -177.37(15)
C2 C3 C4 C9 2.2(2)
O2 C3 C4 C5 3.1(2)
C2 C3 C4 C5 -177.31(14)
C9 C4 C5 C6 0.3(2)
C3 C4 C5 C6 179.84(14)
C4 C5 C6 C7 0.4(2)
C5 C6 C7 C8 -0.3(3)
C6 C7 C8 C9 -0.6(3)
C5 C4 C9 O1 179.43(14)
C3 C4 C9 O1 -0.1(2)
C5 C4 C9 C8 -1.2(2)
C3 C4 C9 C8 179.28(14)
C7 C8 C9 O1 -179.28(14)
C7 C8 C9 C4 1.3(2)
C2 C1 C10 O3 -176.29(15)
O1 C1 C10 O3 3.1(2)
C2 C1 C10 O4 4.1(2)
O1 C1 C10 O4 -176.47(11)
C2 C1 O1 C9 1.4(2)
C10 C1 O1 C9 -178.03(12)
C4 C9 O1 C1 -1.8(2)
C8 C9 O1 C1 178.83(13)
O3 C10 O4 C11 4.0(2)
C1 C10 O4 C11 -176.40(13)
C12 C11 O4 C10 -174.28(13)

loop_
_cod_related_entry_id
_cod_related_entry_code
_cod_related_entry_database
1 25021 ChemSpider
